data_7045272
loop_
_publ_author_name
'Bay\'on Casta\~n\'on, Esther'
'Kaposi, Marlene'
'Reich, Robert M.'
'K\"uhn, Fritz E'

_publ_section_title
;
 Water-soluble transition metal complexes of ruthenium(ii), osmium(ii),
 rhodium(iii) and iridium(iii) with chelating N-heterocyclic carbene
 ligands in hydrogenation and transfer hydrogenation catalysis.
;
_journal_issue 7
_journal_name_full 'Dalton transactions (Cambridge, England : 2003)'
_journal_page_first 2318
_journal_page_last 2329
_journal_paper_doi 10.1039/c7dt04684g
_journal_volume 47
_journal_year 2018
_chemical_compound_source 'see text'
_chemical_formula_moiety 'C22 H30 Cl N3 Rh, F6 P'
_chemical_formula_sum 'C22 H30 Cl F6 N3 P Rh'
_chemical_formula_weight 619.82
_space_group_IT_number 61
_space_group_name_Hall '-P 2ac 2ab'
_space_group_name_H-M_alt 'P b c a'
_symmetry_cell_setting orthorhombic
_symmetry_Int_Tables_number 61
_symmetry_space_group_name_Hall '-P 2ac 2ab'
_symmetry_space_group_name_H-M 'P b c a'
_atom_sites_solution_hydrogens geom
_audit_update_record
;
2017-12-07 deposited with the CCDC.
2018-01-11 downloaded from the CCDC.
;
_cell_angle_alpha 90
_cell_angle_beta 90
_cell_angle_gamma 90
_cell_formula_units_Z 8
_cell_length_a 14.9552(4)
_cell_length_b 15.0093(4)
_cell_length_c 21.7963(6)
_cell_measurement_reflns_used 9924
_cell_measurement_temperature 123
_cell_measurement_theta_max 26.3746
_cell_measurement_theta_min 2.8706
_cell_volume 4892.6(2)
_computing_cell_refinement 'SAINT (Bruker, 2012)'
_computing_data_collection 'APEX II Control Software (Bruker, 2013)'
_computing_data_reduction 'SAINT (Bruker, 2012)'
_computing_molecular_graphics 'PLATON (Spek, 2011)'
_computing_publication_material 'PLATON (Spek, 2011), enCIFer (Allen, 2004)'
_computing_structure_refinement 'SHELXL2014 (Sheldrick, 2014), SHELXLE (Huebschle, 2011)'
_computing_structure_solution 'SHELXS97 (Sheldrick, 1997)'
_diffrn_ambient_temperature 123
_diffrn_detector ' CCD plate '
_diffrn_detector_area_resol_mean 16
_diffrn_measured_fraction_theta_full 0.998
_diffrn_measured_fraction_theta_max 0.997
_diffrn_measurement_device ' \k-geometry diffractometer '
_diffrn_measurement_device_type ' Bruker APEX-II CCD '
_diffrn_measurement_method ' phi- and omega-rotation '
_diffrn_radiation_monochromator 'MONTEL optic'
_diffrn_radiation_probe x-ray
_diffrn_radiation_source 'rotating anode FR591'
_diffrn_radiation_type MoK\a
_diffrn_radiation_wavelength 0.71073
_diffrn_reflns_av_R_equivalents 0.0649
_diffrn_reflns_av_sigmaI/netI 0.0246
_diffrn_reflns_limit_h_max 18
_diffrn_reflns_limit_h_min -18
_diffrn_reflns_limit_k_max 18
_diffrn_reflns_limit_k_min -18
_diffrn_reflns_limit_l_max 26
_diffrn_reflns_limit_l_min -26
_diffrn_reflns_number 82866
_diffrn_reflns_reduction_process
;
;
_diffrn_reflns_theta_full 25.24
_diffrn_reflns_theta_max 25.35
_diffrn_reflns_theta_min 1.87
_exptl_absorpt_coefficient_mu 0.935
_exptl_absorpt_correction_T_max 0.7454
_exptl_absorpt_correction_T_min 0.4770
_exptl_absorpt_correction_type multi-scan
_exptl_absorpt_process_details 'SADABS, Bruker, 2008b'
_exptl_crystal_colour orange
_exptl_crystal_density_diffrn 1.683
_exptl_crystal_density_method 'Not Measured'
_exptl_crystal_description fragment
_exptl_crystal_F_000 2512
_exptl_crystal_size_max 0.277
_exptl_crystal_size_mid 0.232
_exptl_crystal_size_min 0.134
_refine_diff_density_max 0.746
_refine_diff_density_min -0.646
_refine_diff_density_rms 0.094
_refine_ls_extinction_method none
_refine_ls_goodness_of_fit_ref 1.113
_refine_ls_hydrogen_treatment noref
_refine_ls_matrix_type full
_refine_ls_number_parameters 313
_refine_ls_number_reflns 4466
_refine_ls_number_restraints 0
_refine_ls_restrained_S_all 1.113
_refine_ls_R_factor_all 0.0497
_refine_ls_R_factor_gt 0.0336
_refine_ls_shift/su_max 0.001
_refine_ls_shift/su_mean 0.000
_refine_ls_structure_factor_coef Fsqd
_refine_ls_weighting_details 'W=1/[\S^2^(FO^2^)+(0.0148P)^2^+15.4442P] WHERE P=(FO^2^+2FC^2^)/3'
_refine_ls_weighting_scheme calc
_refine_ls_wR_factor_gt 0.0669
_refine_ls_wR_factor_ref 0.0751
_reflns_number_gt 3634
_reflns_number_total 4466
_reflns_threshold_expression i>2\s(i)
_cod_data_source_file c7dt04684g2.cif
_cod_data_source_block bayes14_0m
_cod_depositor_comments 'Adding full bibliography for 7045269--7045275.cif.'
_cod_database_code 7045272

loop_
_symmetry_equiv_pos_site_id
_symmetry_equiv_pos_as_xyz
1 x,y,z
2 1/2-x,-y,1/2+z
3 1/2+x,1/2-y,-z
4 -x,1/2+y,1/2-z
5 -x,-y,-z
6 1/2+x,y,1/2-z
7 1/2-x,1/2+y,z
8 x,1/2-y,1/2+z

loop_
_atom_site_aniso_label
_atom_site_aniso_U_11
_atom_site_aniso_U_22
_atom_site_aniso_U_33
_atom_site_aniso_U_23
_atom_site_aniso_U_13
_atom_site_aniso_U_12
Rh1 0.0129(1) 0.0135(1) 0.0166(1) -0.0007(1) -0.0001(1) 0.0005(1)
Cl1 0.0153(4) 0.0186(4) 0.0371(5) -0.0044(3) 0.0011(3) -0.0022(3)
P1 0.0313(6) 0.0267(5) 0.0209(5) -0.0023(4) 0.0017(4) -0.0034(4)
N1 0.0219(16) 0.0187(15) 0.0170(15) -0.0031(12) 0.0021(12) -0.0002(12)
F1 0.0378(16) 0.100(3) 0.102(3) -0.051(2) 0.0179(17) -0.0203(17)
N2 0.0173(15) 0.0163(14) 0.0201(15) -0.0020(12) 0.0013(12) -0.0010(12)
F2 0.097(3) 0.081(2) 0.0280(14) -0.0160(14) 0.0072(15) -0.0281(19)
F3 0.093(2) 0.103(2) 0.0232(14) -0.0045(14) -0.0007(14) -0.046(2)
N3 0.0172(15) 0.0171(14) 0.0182(15) 0.0002(11) -0.0005(12) -0.0003(12)
F4 0.110(3) 0.0362(16) 0.104(3) 0.0102(17) -0.037(2) 0.0019(18)
F5 0.111(3) 0.0300(15) 0.089(2) 0.0028(15) -0.023(2) 0.0075(16)
F6 0.0350(15) 0.088(2) 0.0697(19) -0.0340(17) 0.0096(14) -0.0150(15)
C1 0.0121(16) 0.0170(17) 0.0214(18) -0.0004(14) -0.0015(13) -0.0040(13)
C2 0.026(2) 0.027(2) 0.025(2) -0.0067(16) 0.0068(16) 0.0005(16)
C3 0.024(2) 0.0193(18) 0.027(2) -0.0069(15) 0.0071(16) -0.0004(15)
C4 0.0134(16) 0.0125(15) 0.0221(17) -0.0008(13) -0.0003(13) -0.0024(13)
C5 0.0180(18) 0.0172(17) 0.028(2) 0.0015(14) 0.0018(15) 0.0001(14)
C6 0.023(2) 0.0224(19) 0.034(2) 0.0054(16) -0.0025(16) -0.0003(15)
C7 0.028(2) 0.028(2) 0.0217(19) 0.0029(16) -0.0058(15) -0.0017(16)
C8 0.0243(19) 0.0222(18) 0.0208(18) -0.0028(14) -0.0020(15) -0.0004(15)
C9 0.026(2) 0.0253(19) 0.0234(19) -0.0010(15) -0.0030(15) 0.0018(16)
C10 0.033(2) 0.029(2) 0.0212(19) 0.0012(15) 0.0007(16) 0.0016(17)
C11 0.032(2) 0.037(2) 0.027(2) 0.0084(17) -0.0021(17) -0.0034(18)
C12 0.038(2) 0.046(3) 0.040(2) 0.018(2) 0.001(2) -0.003(2)
C13 0.0154(18) 0.0233(19) 0.0265(19) 0.0078(15) 0.0056(15) 0.0074(15)
C14 0.0166(18) 0.0168(18) 0.033(2) -0.0013(15) 0.0021(15) 0.0069(14)
C15 0.0152(17) 0.0176(17) 0.0215(18) -0.0038(14) 0.0047(13) 0.0056(13)
C16 0.0118(17) 0.0194(17) 0.0258(17) -0.0015(14) -0.0015(13) 0.0035(14)
C17 0.0130(17) 0.0264(19) 0.0218(18) -0.0007(14) 0.0026(14) 0.0039(15)
C18 0.031(2) 0.030(2) 0.037(2) 0.0140(18) 0.0089(18) 0.0104(17)
C19 0.024(2) 0.0201(19) 0.055(3) -0.0078(18) 0.0063(19) -0.0011(16)
C20 0.030(2) 0.037(2) 0.0221(19) -0.0049(16) 0.0013(16) 0.0065(17)
C21 0.0208(19) 0.0212(18) 0.032(2) 0.0023(15) 0.0039(16) 0.0000(15)
C22 0.0185(19) 0.051(3) 0.025(2) -0.0069(18) -0.0034(15) 0.0002(18)

loop_
_atom_site_label
_atom_site_type_symbol
_atom_site_thermal_displace_type
_atom_site_fract_x
_atom_site_fract_y
_atom_site_fract_z
_atom_site_occupancy
_atom_site_U_iso_or_equiv
_atom_site_calc_flag
_atom_site_refinement_flags
Rh1 Rh Uani 0.43698(2) 0.04252(2) 0.25459(2) 1.000 0.0143(1) d .
Cl1 Cl Uani 0.29329(5) -0.02705(5) 0.26781(4) 1.000 0.0237(3) d .
P1 P Uani 0.41831(7) -0.26148(7) 0.49639(4) 1.000 0.0263(3) d .
N1 N Uani 0.38663(19) 0.14257(18) 0.37727(12) 1.000 0.0192(9) d .
F1 F Uani 0.52246(19) -0.2432(2) 0.48988(16) 1.000 0.0799(15) d .
N2 N Uani 0.35064(19) 0.20542(18) 0.29240(12) 1.000 0.0179(8) d .
F2 F Uani 0.4131(2) -0.2824(2) 0.42575(11) 1.000 0.0687(13) d .
F3 F Uani 0.4250(2) -0.2424(2) 0.56749(11) 1.000 0.0731(11) d .
N3 N Uani 0.37519(18) 0.14138(18) 0.19888(12) 1.000 0.0175(8) d .
F4 F Uani 0.4365(3) -0.36391(19) 0.50763(17) 1.000 0.0834(15) d .
F5 F Uani 0.4030(2) -0.16003(18) 0.48519(16) 1.000 0.0767(13) d .
F6 F Uani 0.31435(17) -0.2802(2) 0.50305(13) 1.000 0.0642(10) d .
C1 C Uani 0.3931(2) 0.1330(2) 0.31644(15) 1.000 0.0168(10) d .
C2 C Uani 0.3407(2) 0.2207(2) 0.39171(17) 1.000 0.0260(12) d .
C3 C Uani 0.3176(2) 0.2607(2) 0.33865(16) 1.000 0.0234(11) d .
C4 C Uani 0.3387(2) 0.2105(2) 0.22907(15) 1.000 0.0160(9) d .
C5 C Uani 0.2935(2) 0.2791(2) 0.20036(16) 1.000 0.0211(11) d .
C6 C Uani 0.2852(2) 0.2758(2) 0.13746(17) 1.000 0.0265(11) d .
C7 C Uani 0.3219(2) 0.2058(2) 0.10560(17) 1.000 0.0259(11) d .
C8 C Uani 0.3658(2) 0.1400(2) 0.13767(16) 1.000 0.0224(11) d .
C9 C Uani 0.4215(2) 0.0787(2) 0.42265(16) 1.000 0.0249(11) d .
C10 C Uani 0.3564(3) 0.0586(3) 0.47404(16) 1.000 0.0277(11) d .
C11 C Uani 0.2690(3) 0.0164(3) 0.45392(17) 1.000 0.0320(12) d .
C12 C Uani 0.2161(3) -0.0186(3) 0.5086(2) 1.000 0.0413(14) d .
C13 C Uani 0.5194(2) -0.0643(2) 0.28875(16) 1.000 0.0217(11) d .
C14 C Uani 0.5000(2) -0.0838(2) 0.22505(17) 1.000 0.0221(11) d .
C15 C Uani 0.5351(2) -0.0156(2) 0.18838(15) 1.000 0.0181(10) d .
C16 C Uani 0.5757(2) 0.0497(2) 0.22844(16) 1.000 0.0190(10) d .
C17 C Uani 0.5709(2) 0.0166(2) 0.28994(15) 1.000 0.0204(10) d .
C18 C Uani 0.4967(3) -0.1255(3) 0.34093(18) 1.000 0.0327(12) d .
C19 C Uani 0.4515(3) -0.1650(2) 0.2031(2) 1.000 0.0330(14) d .
C20 C Uani 0.5377(3) -0.0136(3) 0.11981(16) 1.000 0.0297(11) d .
C21 C Uani 0.6253(2) 0.1306(2) 0.20754(17) 1.000 0.0247(11) d .
C22 C Uani 0.6178(2) 0.0568(3) 0.34368(17) 1.000 0.0315(14) d .
H2 H Uiso 0.32800 0.24200 0.43180 1.000 0.0310 c RU
H3 H Uiso 0.28570 0.31490 0.33380 1.000 0.0280 c RU
H5 H Uiso 0.26890 0.32700 0.22330 1.000 0.0250 c RU
H6 H Uiso 0.25430 0.32170 0.11620 1.000 0.0320 c RU
H7 H Uiso 0.31710 0.20290 0.06220 1.000 0.0310 c RU
H8 H Uiso 0.39050 0.09140 0.11550 1.000 0.0270 c RU
H9A H Uiso 0.47720 0.10300 0.44060 1.000 0.0300 c RU
H9B H Uiso 0.43680 0.02250 0.40140 1.000 0.0300 c RU
H10A H Uiso 0.34270 0.11480 0.49590 1.000 0.0330 c RU
H10B H Uiso 0.38590 0.01820 0.50370 1.000 0.0330 c RU
H11A H Uiso 0.28170 -0.03330 0.42540 1.000 0.0390 c RU
H11B H Uiso 0.23270 0.06110 0.43170 1.000 0.0390 c RU
H12A H Uiso 0.16070 -0.04640 0.49400 1.000 0.0620 c RU
H12B H Uiso 0.20160 0.03090 0.53610 1.000 0.0620 c RU
H12C H Uiso 0.25200 -0.06280 0.53070 1.000 0.0620 c RU
H18A H Uiso 0.43160 -0.12940 0.34520 1.000 0.0490 c RU
H18B H Uiso 0.52260 -0.10220 0.37900 1.000 0.0490 c RU
H18C H Uiso 0.52110 -0.18490 0.33270 1.000 0.0490 c RU
H19A H Uiso 0.43170 -0.15580 0.16070 1.000 0.0500 c RU
H19B H Uiso 0.39940 -0.17580 0.22930 1.000 0.0500 c RU
H19C H Uiso 0.49160 -0.21650 0.20480 1.000 0.0500 c RU
H20A H Uiso 0.48400 -0.04250 0.10350 1.000 0.0440 c RU
H20B H Uiso 0.59090 -0.04540 0.10530 1.000 0.0440 c RU
H20C H Uiso 0.53990 0.04840 0.10570 1.000 0.0440 c RU
H21A H Uiso 0.68210 0.11260 0.18890 1.000 0.0370 c RU
H21B H Uiso 0.63700 0.16940 0.24280 1.000 0.0370 c RU
H21C H Uiso 0.58920 0.16280 0.17720 1.000 0.0370 c RU
H22A H Uiso 0.68240 0.04800 0.33940 1.000 0.0470 c RU
H22B H Uiso 0.59710 0.02810 0.38150 1.000 0.0470 c RU
H22C H Uiso 0.60470 0.12070 0.34550 1.000 0.0470 c RU

loop_
_atom_type_symbol
_atom_type_description
_atom_type_scat_dispersion_real
_atom_type_scat_dispersion_imag
_atom_type_scat_source
C C 0.0033 0.0016 ' International Tables Vol C Tables 4.2.6.8 and 6.1.1.4'
H H 0.0000 0.0000 ' International Tables Vol C Tables 4.2.6.8 and 6.1.1.4'
Cl Cl 0.1484 0.1585 ' International Tables Vol C Tables 4.2.6.8 and 6.1.1.4'
F F 0.0171 0.0103 ' International Tables Vol C Tables 4.2.6.8 and 6.1.1.4'
N N 0.0061 0.0033 ' International Tables Vol C Tables 4.2.6.8 and 6.1.1.4'
P P 0.1023 0.0942 ' International Tables Vol C Tables 4.2.6.8 and 6.1.1.4'
Rh Rh -1.1178 0.9187 ' International Tables Vol C Tables 4.2.6.8 and 6.1.1.4'

loop_
_geom_angle_atom_site_label_1
_geom_angle_atom_site_label_2
_geom_angle_atom_site_label_3
_geom_angle
_geom_angle_publ_flag
Cl1 Rh1 N3 89.03(8) yes
Cl1 Rh1 C1 85.52(9) yes
Cl1 Rh1 C13 98.43(8) yes
Cl1 Rh1 C14 92.49(8) yes
Cl1 Rh1 C15 119.61(8) yes
Cl1 Rh1 C16 155.98(8) yes
Cl1 Rh1 C17 134.46(8) yes
N3 Rh1 C1 76.78(11) yes
N3 Rh1 C13 164.60(12) yes
N3 Rh1 C14 128.04(12) yes
N3 Rh1 C15 100.88(11) yes
N3 Rh1 C16 103.43(11) yes
N3 Rh1 C17 136.44(11) yes
C1 Rh1 C13 117.05(13) yes
C1 Rh1 C14 155.12(13) yes
C1 Rh1 C15 154.84(12) yes
C1 Rh1 C16 117.08(12) yes
C1 Rh1 C17 100.50(12) yes
C13 Rh1 C14 38.70(13) yes
C13 Rh1 C15 63.72(12) yes
C13 Rh1 C16 65.03(12) yes
C13 Rh1 C17 38.74(11) yes
C14 Rh1 C15 36.71(12) yes
C14 Rh1 C16 63.62(11) yes
C14 Rh1 C17 63.82(12) yes
C15 Rh1 C16 38.42(12) yes
C15 Rh1 C17 63.62(12) yes
C16 Rh1 C17 38.55(12) yes
F3 P1 F5 89.19(17) yes
F3 P1 F6 90.25(16) yes
F4 P1 F5 178.5(2) yes
F4 P1 F6 89.0(2) yes
F5 P1 F6 92.49(16) yes
F1 P1 F6 179.72(18) yes
F2 P1 F3 178.68(17) yes
F2 P1 F4 88.06(18) yes
F1 P1 F2 89.75(17) yes
F1 P1 F3 89.67(17) yes
F1 P1 F4 90.8(2) yes
F1 P1 F5 87.78(16) yes
F2 P1 F5 91.97(17) yes
F2 P1 F6 90.33(16) yes
F3 P1 F4 90.77(18) yes
C2 N1 C9 124.8(3) yes
C1 N1 C9 124.8(3) yes
C1 N1 C2 110.5(3) yes
C1 N2 C3 111.2(3) yes
C1 N2 C4 118.9(3) yes
C3 N2 C4 129.6(3) yes
Rh1 N3 C8 127.0(2) yes
Rh1 N3 C4 115.8(2) yes
C4 N3 C8 117.1(3) yes
Rh1 C1 N1 139.2(2) yes
Rh1 C1 N2 115.5(2) yes
N1 C1 N2 105.2(3) yes
N1 C2 C3 107.9(3) yes
N2 C3 C2 105.3(3) yes
N2 C4 N3 113.0(3) yes
N2 C4 C5 123.5(3) yes
N3 C4 C5 123.5(3) yes
C4 C5 C6 117.9(3) no
C5 C6 C7 119.6(3) no
C6 C7 C8 118.9(3) no
N3 C8 C7 122.9(3) yes
N1 C9 C10 113.5(3) yes
C9 C10 C11 115.0(3) no
C10 C11 C12 111.4(3) no
C17 C13 C18 128.6(3) no
Rh1 C13 C14 72.82(18) yes
Rh1 C13 C17 71.60(17) yes
Rh1 C13 C18 126.0(2) yes
C14 C13 C17 107.2(3) no
C14 C13 C18 123.9(3) no
Rh1 C14 C19 125.8(2) yes
Rh1 C14 C13 68.49(17) yes
Rh1 C14 C15 72.52(18) yes
C15 C14 C19 126.5(3) no
C13 C14 C15 108.9(3) no
C13 C14 C19 124.6(3) no
Rh1 C15 C20 130.9(2) yes
Rh1 C15 C14 70.78(18) yes
Rh1 C15 C16 67.75(17) yes
C14 C15 C16 107.9(3) no
C14 C15 C20 126.5(3) no
C16 C15 C20 125.4(3) no
Rh1 C16 C15 73.83(17) yes
Rh1 C16 C17 71.73(18) yes
Rh1 C16 C21 126.8(2) yes
C15 C16 C17 108.0(3) no
C15 C16 C21 125.1(3) no
C17 C16 C21 126.3(3) no
Rh1 C17 C13 69.66(17) yes
Rh1 C17 C16 69.71(17) yes
Rh1 C17 C22 129.5(2) yes
C13 C17 C16 107.6(3) no
C13 C17 C22 127.4(3) no
C16 C17 C22 124.8(3) no
C3 C2 H2 126.00 no
N1 C2 H2 126.00 no
N2 C3 H3 127.00 no
C2 C3 H3 127.00 no
C6 C5 H5 121.00 no
C4 C5 H5 121.00 no
C5 C6 H6 120.00 no
C7 C6 H6 120.00 no
C6 C7 H7 121.00 no
C8 C7 H7 121.00 no
C7 C8 H8 119.00 no
N3 C8 H8 118.00 no
H9A C9 H9B 108.00 no
C10 C9 H9B 109.00 no
N1 C9 H9A 109.00 no
N1 C9 H9B 109.00 no
C10 C9 H9A 109.00 no
C9 C10 H10A 109.00 no
C9 C10 H10B 109.00 no
C11 C10 H10A 108.00 no
C11 C10 H10B 108.00 no
H10A C10 H10B 107.00 no
C10 C11 H11A 109.00 no
C10 C11 H11B 109.00 no
C12 C11 H11A 109.00 no
C12 C11 H11B 109.00 no
H11A C11 H11B 108.00 no
C11 C12 H12A 109.00 no
C11 C12 H12B 109.00 no
C11 C12 H12C 109.00 no
H12A C12 H12B 110.00 no
H12A C12 H12C 110.00 no
H12B C12 H12C 110.00 no
H18B C18 H18C 109.00 no
C13 C18 H18A 109.00 no
C13 C18 H18B 109.00 no
C13 C18 H18C 110.00 no
H18A C18 H18B 109.00 no
H18A C18 H18C 109.00 no
C14 C19 H19C 110.00 no
C14 C19 H19A 109.00 no
C14 C19 H19B 110.00 no
H19B C19 H19C 110.00 no
H19A C19 H19B 109.00 no
H19A C19 H19C 109.00 no
C15 C20 H20C 109.00 no
C15 C20 H20A 109.00 no
C15 C20 H20B 109.00 no
H20A C20 H20B 109.00 no
H20A C20 H20C 110.00 no
H20B C20 H20C 109.00 no
C16 C21 H21A 109.00 no
C16 C21 H21B 109.00 no
C16 C21 H21C 109.00 no
H21A C21 H21B 110.00 no
H21A C21 H21C 109.00 no
H21B C21 H21C 110.00 no
C17 C22 H22A 110.00 no
C17 C22 H22B 110.00 no
C17 C22 H22C 109.00 no
H22A C22 H22B 109.00 no
H22A C22 H22C 109.00 no
H22B C22 H22C 109.00 no

loop_
_geom_bond_atom_site_label_1
_geom_bond_atom_site_label_2
_geom_bond_distance
_geom_bond_publ_flag
Rh1 Cl1 2.4065(8) yes
Rh1 N3 2.128(3) yes
Rh1 C1 2.023(3) yes
Rh1 C13 2.155(3) yes
Rh1 C14 2.213(3) yes
Rh1 C15 2.235(3) yes
Rh1 C16 2.154(3) yes
Rh1 C17 2.181(3) yes
P1 F6 1.587(3) yes
P1 F2 1.573(3) yes
P1 F3 1.579(3) yes
P1 F1 1.588(3) yes
P1 F5 1.559(3) yes
P1 F4 1.580(3) yes
N1 C9 1.473(4) yes
N1 C2 1.395(4) yes
N1 C1 1.337(4) yes
N2 C4 1.394(4) yes
N2 C1 1.364(4) yes
N2 C3 1.396(4) yes
N3 C4 1.344(4) yes
N3 C8 1.342(4) yes
C2 C3 1.348(5) no
C4 C5 1.382(4) no
C5 C6 1.378(5) no
C6 C7 1.374(5) no
C7 C8 1.377(4) no
C9 C10 1.514(5) no
C10 C11 1.517(6) no
C11 C12 1.524(6) no
C13 C17 1.438(4) no
C13 C14 1.448(5) no
C13 C18 1.501(5) no
C14 C19 1.497(5) no
C14 C15 1.401(4) no
C15 C16 1.446(4) no
C15 C20 1.495(5) no
C16 C21 1.494(4) no
C16 C17 1.431(5) no
C17 C22 1.493(5) no
C2 H2 0.9500 no
C3 H3 0.9500 no
C5 H5 0.9500 no
C6 H6 0.9500 no
C7 H7 0.9500 no
C8 H8 0.9500 no
C9 H9B 0.9900 no
C9 H9A 0.9900 no
C10 H10A 0.9900 no
C10 H10B 0.9900 no
C11 H11A 0.9900 no
C11 H11B 0.9900 no
C12 H12C 0.9800 no
C12 H12A 0.9800 no
C12 H12B 0.9800 no
C18 H18B 0.9800 no
C18 H18C 0.9800 no
C18 H18A 0.9800 no
C19 H19C 0.9800 no
C19 H19A 0.9800 no
C19 H19B 0.9800 no
C20 H20B 0.9800 no
C20 H20A 0.9800 no
C20 H20C 0.9800 no
C21 H21B 0.9800 no
C21 H21A 0.9800 no
C21 H21C 0.9800 no
C22 H22C 0.9800 no
C22 H22A 0.9800 no
C22 H22B 0.9800 no

loop_
_geom_torsion_atom_site_label_1
_geom_torsion_atom_site_label_2
_geom_torsion_atom_site_label_3
_geom_torsion_atom_site_label_4
_geom_torsion
_geom_torsion_publ_flag
Cl1 Rh1 N3 C4 85.0(2) no
Cl1 Rh1 N3 C8 -92.1(3) no
C1 Rh1 N3 C4 -0.7(2) no
C1 Rh1 N3 C8 -177.7(3) no
C14 Rh1 N3 C4 177.4(2) no
C14 Rh1 N3 C8 0.3(3) no
C15 Rh1 N3 C4 -155.0(2) no
C15 Rh1 N3 C8 27.9(3) no
C16 Rh1 N3 C4 -115.8(2) no
C16 Rh1 N3 C8 67.2(3) no
C17 Rh1 N3 C4 -92.1(3) no
C17 Rh1 N3 C8 90.9(3) no
Cl1 Rh1 C1 N1 83.2(3) no
Cl1 Rh1 C1 N2 -90.6(2) no
N3 Rh1 C1 N1 173.2(4) no
N3 Rh1 C1 N2 -0.6(2) no
C13 Rh1 C1 N1 -14.0(4) no
C13 Rh1 C1 N2 172.2(2) no
C14 Rh1 C1 N1 -3.1(5) no
C14 Rh1 C1 N2 -176.9(2) no
C15 Rh1 C1 N1 -99.3(4) no
C15 Rh1 C1 N2 86.9(4) no
C16 Rh1 C1 N1 -88.3(4) no
C16 Rh1 C1 N2 98.0(2) no
C17 Rh1 C1 N1 -51.3(4) no
C17 Rh1 C1 N2 135.0(2) no
Cl1 Rh1 C13 C14 83.41(17) no
Cl1 Rh1 C13 C17 -161.22(17) no
Cl1 Rh1 C13 C18 -36.4(3) no
C1 Rh1 C13 C14 172.66(17) no
C1 Rh1 C13 C17 -72.0(2) no
C1 Rh1 C13 C18 52.9(3) no
C14 Rh1 C13 C17 115.4(3) no
C14 Rh1 C13 C18 -119.8(4) no
C15 Rh1 C13 C14 -35.54(17) no
C15 Rh1 C13 C17 79.8(2) no
C15 Rh1 C13 C18 -155.3(3) no
C16 Rh1 C13 C14 -78.32(19) no
C16 Rh1 C13 C17 37.05(19) no
C16 Rh1 C13 C18 161.9(3) no
C17 Rh1 C13 C14 -115.4(3) no
C17 Rh1 C13 C18 124.9(4) no
Cl1 Rh1 C14 C13 -100.39(16) no
Cl1 Rh1 C14 C15 140.29(18) no
Cl1 Rh1 C14 C19 17.6(3) no
N3 Rh1 C14 C13 168.89(17) no
N3 Rh1 C14 C15 49.6(2) no
N3 Rh1 C14 C19 -73.2(3) no
C1 Rh1 C14 C13 -15.7(4) no
C1 Rh1 C14 C15 -135.0(3) no
C1 Rh1 C14 C19 102.3(4) no
C13 Rh1 C14 C15 -119.3(3) no
C13 Rh1 C14 C19 117.9(4) no
C15 Rh1 C14 C13 119.3(3) no
C15 Rh1 C14 C19 -122.7(4) no
C16 Rh1 C14 C13 82.26(19) no
C16 Rh1 C14 C15 -37.06(19) no
C16 Rh1 C14 C19 -159.8(4) no
C17 Rh1 C14 C13 39.05(17) no
C17 Rh1 C14 C15 -80.3(2) no
C17 Rh1 C14 C19 157.0(4) no
Cl1 Rh1 C15 C14 -47.2(2) no
Cl1 Rh1 C15 C16 -166.92(15) no
Cl1 Rh1 C15 C20 74.9(3) no
N3 Rh1 C15 C14 -142.37(19) no
N3 Rh1 C15 C16 97.95(19) no
N3 Rh1 C15 C20 -20.3(3) no
C1 Rh1 C15 C14 135.6(3) no
C1 Rh1 C15 C16 15.9(4) no
C1 Rh1 C15 C20 -102.3(4) no
C13 Rh1 C15 C14 37.45(19) no
C13 Rh1 C15 C16 -82.2(2) no
C13 Rh1 C15 C20 159.5(4) no
C14 Rh1 C15 C16 -119.7(3) no
C14 Rh1 C15 C20 122.1(4) no
C16 Rh1 C15 C14 119.7(3) no
C16 Rh1 C15 C20 -118.2(4) no
C17 Rh1 C15 C14 80.9(2) no
C17 Rh1 C15 C16 -38.80(18) no
C17 Rh1 C15 C20 -157.0(4) no
Cl1 Rh1 C16 C15 28.9(3) no
Cl1 Rh1 C16 C17 -86.9(3) no
Cl1 Rh1 C16 C21 151.0(2) no
N3 Rh1 C16 C15 -90.64(18) no
N3 Rh1 C16 C17 153.60(17) no
N3 Rh1 C16 C21 31.4(3) no
C1 Rh1 C16 C15 -172.48(18) no
C1 Rh1 C16 C17 71.8(2) no
C1 Rh1 C16 C21 -50.4(3) no
C13 Rh1 C16 C15 78.54(19) no
C13 Rh1 C16 C17 -37.23(18) no
C13 Rh1 C16 C21 -159.4(3) no
C14 Rh1 C16 C15 35.43(18) no
C14 Rh1 C16 C17 -80.34(19) no
C14 Rh1 C16 C21 157.5(3) no
C15 Rh1 C16 C17 -115.8(2) no
C15 Rh1 C16 C21 122.1(4) no
C17 Rh1 C16 C15 115.8(2) no
C17 Rh1 C16 C21 -122.2(4) no
Cl1 Rh1 C17 C13 26.5(2) no
Cl1 Rh1 C17 C16 145.28(15) no
Cl1 Rh1 C17 C22 -95.8(3) no
N3 Rh1 C17 C13 -157.66(19) no
N3 Rh1 C17 C16 -38.9(2) no
N3 Rh1 C17 C22 80.1(3) no
C1 Rh1 C17 C13 120.5(2) no
C1 Rh1 C17 C16 -120.68(18) no
C1 Rh1 C17 C22 -1.7(3) no
C13 Rh1 C17 C16 118.8(3) no
C13 Rh1 C17 C22 -122.3(4) no
C14 Rh1 C17 C13 -39.01(19) no
C14 Rh1 C17 C16 79.78(19) no
C14 Rh1 C17 C22 -161.3(3) no
C15 Rh1 C17 C13 -80.1(2) no
C15 Rh1 C17 C16 38.66(17) no
C15 Rh1 C17 C22 157.6(3) no
C16 Rh1 C17 C13 -118.8(3) no
C16 Rh1 C17 C22 119.0(4) no
C2 N1 C1 Rh1 -174.4(3) no
C2 N1 C1 N2 -0.2(3) no
C9 N1 C1 Rh1 4.4(5) no
C9 N1 C1 N2 178.6(3) no
C1 N1 C2 C3 0.3(4) no
C9 N1 C2 C3 -178.6(3) no
C1 N1 C9 C10 -134.8(3) no
C2 N1 C9 C10 43.9(4) no
C3 N2 C1 Rh1 175.9(2) no
C3 N2 C1 N1 0.1(3) no
C4 N2 C1 Rh1 1.7(4) no
C4 N2 C1 N1 -174.1(3) no
C1 N2 C3 C2 0.0(4) no
C4 N2 C3 C2 173.4(3) no
C1 N2 C4 N3 -2.2(4) no
C1 N2 C4 C5 177.3(3) no
C3 N2 C4 N3 -175.2(3) no
C3 N2 C4 C5 4.3(5) no
Rh1 N3 C4 N2 1.7(3) no
Rh1 N3 C4 C5 -177.9(2) no
C8 N3 C4 N2 179.0(3) no
C8 N3 C4 C5 -0.5(4) no
Rh1 N3 C8 C7 177.7(2) no
C4 N3 C8 C7 0.6(4) no
N1 C2 C3 N2 -0.2(3) no
N2 C4 C5 C6 -179.1(3) no
N3 C4 C5 C6 0.4(5) no
C4 C5 C6 C7 -0.3(4) no
C5 C6 C7 C8 0.4(4) no
C6 C7 C8 N3 -0.6(5) no
N1 C9 C10 C11 61.5(4) no
C9 C10 C11 C12 168.4(3) no
Rh1 C13 C14 C15 61.5(2) no
Rh1 C13 C14 C19 -119.4(3) no
C17 C13 C14 Rh1 -63.8(2) no
C17 C13 C14 C15 -2.3(3) no
C17 C13 C14 C19 176.8(3) no
C18 C13 C14 Rh1 122.2(3) no
C18 C13 C14 C15 -176.2(3) no
C18 C13 C14 C19 2.8(5) no
Rh1 C13 C17 C16 -59.6(2) no
Rh1 C13 C17 C22 124.8(3) no
C14 C13 C17 Rh1 64.6(2) no
C14 C13 C17 C16 5.0(3) no
C14 C13 C17 C22 -170.5(3) no
C18 C13 C17 Rh1 -121.8(4) no
C18 C13 C17 C16 178.6(3) no
C18 C13 C17 C22 3.0(5) no
Rh1 C14 C15 C16 57.7(2) no
Rh1 C14 C15 C20 -127.2(3) no
C13 C14 C15 Rh1 -59.0(2) no
C13 C14 C15 C16 -1.3(3) no
C13 C14 C15 C20 173.8(3) no
C19 C14 C15 Rh1 121.9(3) no
C19 C14 C15 C16 179.6(3) no
C19 C14 C15 C20 -5.3(5) no
Rh1 C15 C16 C17 64.1(2) no
Rh1 C15 C16 C21 -124.0(3) no
C14 C15 C16 Rh1 -59.6(2) no
C14 C15 C16 C17 4.5(3) no
C14 C15 C16 C21 176.4(3) no
C20 C15 C16 Rh1 125.2(3) no
C20 C15 C16 C17 -170.7(3) no
C20 C15 C16 C21 1.2(5) no
Rh1 C16 C17 C13 59.6(2) no
Rh1 C16 C17 C22 -124.7(3) no
C15 C16 C17 Rh1 -65.4(2) no
C15 C16 C17 C13 -5.9(3) no
C15 C16 C17 C22 169.8(3) no
C21 C16 C17 Rh1 122.7(3) no
C21 C16 C17 C13 -177.7(3) no
C21 C16 C17 C22 -2.0(5) no
